data_2236959
loop_
_publ_author_name
'Qiblawi, Sultan H.'
'LaDuca, Robert L.'

_publ_section_title
;
 <i>catena</i>-Poly[[aquabis[<i>N</i>-(pyridin-3-yl)isonicotinamide-\k<i>N</i>^1^]copper(II)]-\m-fumarato-\k^2^<i>O</i>^1^:<i>O</i>^4^]
;
_journal_coeditor_code LH5556
_journal_issue 12
_journal_name_full 'Acta Crystallographica Section E'
_journal_page_first m1514
_journal_paper_doi 10.1107/S1600536812047101
_journal_volume 68
_journal_year 2012
_chemical_formula_iupac '[Cu (C4 H2 O4) (C11 H9 N3 O)2 (H2 O)]'
_chemical_formula_moiety 'C26 H22 Cu N6 O7'
_chemical_formula_sum 'C26 H22 Cu N6 O7'
_chemical_formula_weight 594.04
_chemical_name_systematic
;
<i>catena</i>-Poly[[aquabis[<i>N</i>-(pyridin-3-yl)isonicotinamide-
\k<i>N</i>^1^]copper(II)]-\m-fumarato-\k^2^<i>O</i>^1^:<i>O</i>^4^]
;
_space_group_IT_number 15
_symmetry_cell_setting monoclinic
_symmetry_space_group_name_Hall '-C 2yc'
_symmetry_space_group_name_H-M 'C 1 2/c 1'
_atom_sites_solution_hydrogens geom
_atom_sites_solution_primary direct
_atom_sites_solution_secondary difmap
_audit_creation_method SHELXL-97
_cell_angle_alpha 90.00
_cell_angle_beta 118.686(2)
_cell_angle_gamma 90.00
_cell_formula_units_Z 4
_cell_length_a 29.854(4)
_cell_length_b 5.3535(7)
_cell_length_c 17.353(2)
_cell_measurement_reflns_used 3329
_cell_measurement_temperature 173(2)
_cell_measurement_theta_max 25.34
_cell_measurement_theta_min 2.68
_cell_volume 2433.0(5)
_computing_cell_refinement 'SAINT  (Bruker, 2006)'
_computing_data_collection 'APEX2 (Bruker, 2006)'
_computing_data_reduction 'SAINT  (Bruker, 2006)'
_computing_molecular_graphics
;
<i>Crystal Maker</i> (Palmer, 2007)
;
_computing_publication_material 'SHELXL97 (Sheldrick, 2008)'
_computing_structure_refinement 'SHELXL97 (Sheldrick, 2008)'
_computing_structure_solution 'SHELXS97 (Sheldrick, 2008)'
_diffrn_ambient_temperature 173(2)
_diffrn_measured_fraction_theta_full 1.000
_diffrn_measured_fraction_theta_max 1.000
_diffrn_measurement_device_type 'Bruker APEXII CCD'
_diffrn_measurement_method \w-\f
_diffrn_radiation_monochromator graphite
_diffrn_radiation_source 'fine-focus sealed tube'
_diffrn_radiation_type MoK\a
_diffrn_radiation_wavelength 0.71073
_diffrn_reflns_av_R_equivalents 0.0533
_diffrn_reflns_av_sigmaI/netI 0.0461
_diffrn_reflns_limit_h_max 35
_diffrn_reflns_limit_h_min -35
_diffrn_reflns_limit_k_max 6
_diffrn_reflns_limit_k_min -6
_diffrn_reflns_limit_l_max 20
_diffrn_reflns_limit_l_min -20
_diffrn_reflns_number 9406
_diffrn_reflns_theta_full 25.00
_diffrn_reflns_theta_max 25.35
_diffrn_reflns_theta_min 2.36
_diffrn_standards_decay_% 0
_diffrn_standards_interval_count 0
_diffrn_standards_number 0
_exptl_absorpt_coefficient_mu 0.960
_exptl_absorpt_correction_T_max 0.9186
_exptl_absorpt_correction_T_min 0.7940
_exptl_absorpt_correction_type multi-scan
_exptl_absorpt_process_details '(SADABS; Sheldrick, 1996)'
_exptl_crystal_colour blue
_exptl_crystal_density_diffrn 1.622
_exptl_crystal_density_method 'not measured'
_exptl_crystal_description needle
_exptl_crystal_F_000 1220
_exptl_crystal_size_max 0.25
_exptl_crystal_size_mid 0.13
_exptl_crystal_size_min 0.09
_refine_diff_density_max 0.342
_refine_diff_density_min -0.363
_refine_ls_extinction_method none
_refine_ls_goodness_of_fit_ref 1.036
_refine_ls_hydrogen_treatment mixed
_refine_ls_matrix_type full
_refine_ls_number_parameters 188
_refine_ls_number_reflns 2240
_refine_ls_number_restraints 5
_refine_ls_restrained_S_all 1.036
_refine_ls_R_factor_all 0.0515
_refine_ls_R_factor_gt 0.0362
_refine_ls_shift/su_max 0.000
_refine_ls_shift/su_mean 0.000
_refine_ls_structure_factor_coef Fsqd
_refine_ls_weighting_details 'calc w=1/[\s^2^(Fo^2^)+(0.0303P)^2^+4.2344P] where P=(Fo^2^+2Fc^2^)/3'
_refine_ls_weighting_scheme calc
_refine_ls_wR_factor_gt 0.0762
_refine_ls_wR_factor_ref 0.0830
_reflns_number_gt 1758
_reflns_number_total 2240
_reflns_threshold_expression >2\s(I)
_cod_data_source_file lh5556.cif
_cod_data_source_block I
_cod_original_cell_volume 2433.0(6)
_cod_original_sg_symbol_H-M 'C 2/c'
_cod_database_code 2236959
_cod_database_fobs_code 2236959

loop_
_symmetry_equiv_pos_as_xyz
'x, y, z'
'-x, y, -z+1/2'
'x+1/2, y+1/2, z'
'-x+1/2, y+1/2, -z+1/2'
'-x, -y, -z'
'x, -y, z-1/2'
'-x+1/2, -y+1/2, -z'
'x+1/2, -y+1/2, z-1/2'

loop_
_atom_site_type_symbol
_atom_site_label
_atom_site_fract_x
_atom_site_fract_y
_atom_site_fract_z
_atom_site_U_iso_or_equiv
_atom_site_adp_type
_atom_site_calc_flag
_atom_site_refinement_flags
_atom_site_occupancy
_atom_site_symmetry_multiplicity
Cu Cu1 0.0000 0.98462(9) 0.2500 0.01332(15) Uani d S 1 2
O O1 -0.01260(9) 0.5988(4) 0.10232(13) 0.0329(6) Uani d . 1 1
O O2 0.23784(7) 0.6328(4) 0.58520(13) 0.0277(5) Uani d . 1 1
O O3 0.0000 1.3863(5) 0.2500 0.0288(7) Uani d SD 1 2
H H3O -0.0035(12) 1.471(4) 0.2067(12) 0.035 Uiso d D 1 1
O O4 0.01923(7) 0.9749(3) 0.15746(11) 0.0170(4) Uani d . 1 1
N N1 0.34390(10) 0.8621(5) 0.83508(17) 0.0384(7) Uani d . 1 1
N N2 0.24546(9) 1.0496(5) 0.61401(16) 0.0232(6) Uani d D 1 1
H H2N 0.2343(11) 1.199(4) 0.5910(18) 0.028 Uiso d D 1 1
N N3 0.07405(8) 0.9573(4) 0.34350(14) 0.0159(5) Uani d . 1 1
C C1 0.37744(12) 1.0459(6) 0.8530(2) 0.0344(8) Uani d . 1 1
H H1 0.4076 1.0448 0.9083 0.041 Uiso calc R 1 1
C C2 0.37059(12) 1.2372(6) 0.7956(2) 0.0339(8) Uani d . 1 1
H H2 0.3955 1.3652 0.8108 0.041 Uiso calc R 1 1
C C3 0.32648(12) 1.2391(6) 0.7149(2) 0.0295(8) Uani d . 1 1
H H3 0.3203 1.3698 0.6739 0.035 Uiso calc R 1 1
C C4 0.30186(11) 0.8643(6) 0.75726(19) 0.0292(7) Uani d . 1 1
H H4 0.2777 0.7335 0.7438 0.035 Uiso calc R 1 1
C C5 0.29173(10) 1.0479(5) 0.69522(18) 0.0201(6) Uani d . 1 1
C C6 0.16993(10) 0.8946(5) 0.48796(18) 0.0187(6) Uani d . 1 1
C C7 0.09141(10) 1.1150(5) 0.41137(18) 0.0199(6) Uani d . 1 1
H H7 0.0702 1.2498 0.4094 0.024 Uiso calc R 1 1
C C8 0.15215(10) 0.7307(5) 0.41788(18) 0.0195(6) Uani d . 1 1
H H8 0.1725 0.5933 0.4188 0.023 Uiso calc R 1 1
C C9 0.13897(10) 1.0906(5) 0.48445(18) 0.0214(7) Uani d . 1 1
H H9 0.1502 1.2068 0.5315 0.026 Uiso calc R 1 1
C C10 0.10459(10) 0.7686(5) 0.34665(18) 0.0193(6) Uani d . 1 1
H H10 0.0930 0.6575 0.2981 0.023 Uiso calc R 1 1
C C11 0.00282(10) 0.8103(5) 0.09670(18) 0.0180(6) Uani d . 1 1
C C12 0.00079(10) 0.8823(5) 0.01221(17) 0.0169(6) Uani d . 1 1
H H12 0.0006 0.7540 -0.0257 0.020 Uiso calc R 1 1
C C13 0.22077(10) 0.8447(5) 0.56670(18) 0.0205(6) Uani d . 1 1

loop_
_atom_site_aniso_label
_atom_site_aniso_U_11
_atom_site_aniso_U_22
_atom_site_aniso_U_33
_atom_site_aniso_U_12
_atom_site_aniso_U_13
_atom_site_aniso_U_23
Cu1 0.0147(2) 0.0154(3) 0.0090(2) 0.000 0.00500(19) 0.000
O1 0.0667(16) 0.0171(11) 0.0272(12) -0.0040(11) 0.0324(12) -0.0003(9)
O2 0.0219(11) 0.0249(12) 0.0250(12) 0.0040(9) 0.0022(9) 0.0016(10)
O3 0.058(2) 0.0146(16) 0.0144(16) 0.000 0.0181(16) 0.000
O4 0.0193(10) 0.0222(11) 0.0111(9) -0.0034(8) 0.0086(8) -0.0021(9)
N1 0.0373(16) 0.0429(18) 0.0212(15) -0.0081(14) 0.0030(13) 0.0075(13)
N2 0.0191(13) 0.0230(15) 0.0187(13) 0.0024(11) 0.0020(11) 0.0017(11)
N3 0.0172(12) 0.0188(13) 0.0120(11) -0.0005(10) 0.0073(10) -0.0011(10)
C1 0.0261(17) 0.043(2) 0.0208(16) -0.0033(15) 0.0005(14) -0.0006(15)
C2 0.0243(17) 0.035(2) 0.0302(19) -0.0102(14) 0.0033(15) -0.0011(15)
C3 0.0307(18) 0.0241(18) 0.0255(18) -0.0030(14) 0.0068(15) 0.0037(14)
C4 0.0262(17) 0.0343(19) 0.0206(16) -0.0115(15) 0.0060(14) 0.0012(14)
C5 0.0144(14) 0.0256(17) 0.0171(15) 0.0011(12) 0.0050(12) -0.0024(12)
C6 0.0153(14) 0.0218(15) 0.0169(15) 0.0008(12) 0.0060(12) 0.0019(12)
C7 0.0193(15) 0.0225(16) 0.0172(15) 0.0030(12) 0.0082(12) -0.0008(13)
C8 0.0159(14) 0.0199(16) 0.0214(16) 0.0017(12) 0.0080(13) -0.0020(12)
C9 0.0195(15) 0.0234(16) 0.0156(15) -0.0008(12) 0.0040(12) -0.0076(12)
C10 0.0223(15) 0.0201(16) 0.0158(15) -0.0008(12) 0.0094(13) -0.0035(12)
C11 0.0209(15) 0.0160(15) 0.0168(15) 0.0057(12) 0.0088(12) 0.0027(12)
C12 0.0215(14) 0.0157(13) 0.0154(15) -0.0008(12) 0.0103(12) -0.0035(12)
C13 0.0161(14) 0.0241(17) 0.0176(15) 0.0023(13) 0.0051(12) 0.0020(13)

loop_
_atom_type_symbol
_atom_type_description
_atom_type_scat_dispersion_real
_atom_type_scat_dispersion_imag
_atom_type_scat_source
C C 0.0033 0.0016 'International Tables Vol C Tables 4.2.6.8 and 6.1.1.4'
H H 0.0000 0.0000 'International Tables Vol C Tables 4.2.6.8 and 6.1.1.4'
N N 0.0061 0.0033 'International Tables Vol C Tables 4.2.6.8 and 6.1.1.4'
O O 0.0106 0.0060 'International Tables Vol C Tables 4.2.6.8 and 6.1.1.4'
Cu Cu 0.3201 1.2651 'International Tables Vol C Tables 4.2.6.8 and 6.1.1.4'

loop_
_geom_angle_atom_site_label_1
_geom_angle_atom_site_label_2
_geom_angle_atom_site_label_3
_geom_angle_site_symmetry_1
_geom_angle_site_symmetry_3
_geom_angle
O4 Cu1 O4 2 . 176.95(12)
O4 Cu1 N3 2 . 88.74(8)
O4 Cu1 N3 . . 91.04(8)
O4 Cu1 N3 2 2 91.04(8)
O4 Cu1 N3 . 2 88.74(8)
N3 Cu1 N3 . 2 171.71(13)
O4 Cu1 O3 2 . 91.52(6)
O4 Cu1 O3 . . 91.52(6)
N3 Cu1 O3 . . 94.15(6)
N3 Cu1 O3 2 . 94.15(6)
H3O O3 Cu1 2 . 122.6(17)
H3O O3 H3O 2 . 115(3)
Cu1 O3 H3O . . 122.6(17)
C11 O4 Cu1 . . 123.39(17)
C1 N1 C4 . . 117.9(3)
C13 N2 C5 . . 125.5(2)
C13 N2 H2N . . 119(2)
C5 N2 H2N . . 115(2)
C7 N3 C10 . . 118.1(2)
C7 N3 Cu1 . . 118.25(18)
C10 N3 Cu1 . . 123.06(18)
N1 C1 C2 . . 123.3(3)
N1 C1 H1 . . 118.4
C2 C1 H1 . . 118.4
C1 C2 C3 . . 118.4(3)
C1 C2 H2 . . 120.8
C3 C2 H2 . . 120.8
C5 C3 C2 . . 118.8(3)
C5 C3 H3 . . 120.6
C2 C3 H3 . . 120.6
N1 C4 C5 . . 123.0(3)
N1 C4 H4 . . 118.5
C5 C4 H4 . . 118.5
C3 C5 C4 . . 118.6(3)
C3 C5 N2 . . 119.8(3)
C4 C5 N2 . . 121.5(3)
C9 C6 C8 . . 118.5(2)
C9 C6 C13 . . 122.6(3)
C8 C6 C13 . . 118.8(2)
N3 C7 C9 . . 122.8(3)
N3 C7 H7 . . 118.6
C9 C7 H7 . . 118.6
C10 C8 C6 . . 119.4(3)
C10 C8 H8 . . 120.3
C6 C8 H8 . . 120.3
C6 C9 C7 . . 118.9(3)
C6 C9 H9 . . 120.5
C7 C9 H9 . . 120.5
N3 C10 C8 . . 122.3(3)
N3 C10 H10 . . 118.9
C8 C10 H10 . . 118.9
O1 C11 O4 . . 125.0(3)
O1 C11 C12 . . 118.1(2)
O4 C11 C12 . . 116.9(2)
C12 C12 C11 5_575 . 122.7(3)
C12 C12 H12 5_575 . 118.6
C11 C12 H12 . . 118.6
O2 C13 N2 . . 123.7(3)
O2 C13 C6 . . 121.1(3)
N2 C13 C6 . . 115.2(2)

loop_
_geom_bond_atom_site_label_1
_geom_bond_atom_site_label_2
_geom_bond_site_symmetry_2
_geom_bond_distance
Cu1 O4 2 1.9485(17)
Cu1 O4 . 1.9485(17)
Cu1 N3 . 2.024(2)
Cu1 N3 2 2.024(2)
Cu1 O3 . 2.151(3)
O1 C11 . 1.244(3)
O2 C13 . 1.222(3)
O3 H3O 2 0.839(11)
O3 H3O . 0.839(11)
O4 C11 . 1.278(3)
N1 C1 . 1.330(4)
N1 C4 . 1.331(4)
N2 C13 . 1.356(4)
N2 C5 . 1.423(3)
N2 H2N . 0.883(17)
N3 C7 . 1.335(3)
N3 C10 . 1.344(3)
C1 C2 . 1.374(4)
C1 H1 . 0.9500
C2 C3 . 1.388(4)
C2 H2 . 0.9500
C3 C5 . 1.379(4)
C3 H3 . 0.9500
C4 C5 . 1.380(4)
C4 H4 . 0.9500
C6 C9 . 1.380(4)
C6 C8 . 1.382(4)
C6 C13 . 1.500(4)
C7 C9 . 1.383(4)
C7 H7 . 0.9500
C8 C10 . 1.378(4)
C8 H8 . 0.9500
C9 H9 . 0.9500
C10 H10 . 0.9500
C11 C12 . 1.489(4)
C12 C12 5_575 1.323(5)
C12 H12 . 0.9500

loop_
_geom_hbond_atom_site_label_D
_geom_hbond_atom_site_label_H
_geom_hbond_atom_site_label_A
_geom_hbond_site_symmetry_A
_geom_hbond_distance_DH
_geom_hbond_distance_HA
_geom_hbond_distance_DA
_geom_hbond_angle_DHA
_geom_hbond_publ_flag
O3 H3O O1 1_565 0.839(11) 1.832(10) 2.660(2) 169(3) y
N2 H2N O2 1_565 0.883(17) 2.33(2) 3.153(3) 155(3) y
C2 H2 O4 7_576 0.95 2.48 3.360(4) 153 y
C7 H7 O1 2_565 0.95 2.48 3.430(4) 178 y
C9 H9 N1 4_556 0.95 2.39 3.263(4) 153 y
C12 H12 O1 5_565 0.95 2.43 3.374(4) 171 y

loop_
_geom_torsion_atom_site_label_1
_geom_torsion_atom_site_label_2
_geom_torsion_atom_site_label_3
_geom_torsion_atom_site_label_4
_geom_torsion_site_symmetry_1
_geom_torsion_site_symmetry_4
_geom_torsion
O4 Cu1 O3 H3O 2 2 22(3)
O4 Cu1 O3 H3O . 2 -158(3)
N3 Cu1 O3 H3O . 2 -66(3)
N3 Cu1 O3 H3O 2 2 114(3)
N3 Cu1 O4 C11 . . 121.8(2)
N3 Cu1 O4 C11 2 . -49.9(2)
O3 Cu1 O4 C11 . . -143.99(19)
O4 Cu1 N3 C7 2 . -50.8(2)
O4 Cu1 N3 C7 . . 132.2(2)
O3 Cu1 N3 C7 . . 40.6(2)
O4 Cu1 N3 C10 2 . 120.2(2)
O4 Cu1 N3 C10 . . -56.8(2)
O3 Cu1 N3 C10 . . -148.4(2)
C4 N1 C1 C2 . . 0.4(5)
N1 C1 C2 C3 . . 0.1(5)
C1 C2 C3 C5 . . -0.8(5)
C1 N1 C4 C5 . . -0.1(5)
C2 C3 C5 C4 . . 1.0(5)
C2 C3 C5 N2 . . 178.0(3)
N1 C4 C5 C3 . . -0.6(5)
N1 C4 C5 N2 . . -177.6(3)
C13 N2 C5 C3 . . 146.3(3)
C13 N2 C5 C4 . . -36.8(4)
C10 N3 C7 C9 . . -0.6(4)
Cu1 N3 C7 C9 . . 170.8(2)
C9 C6 C8 C10 . . 0.6(4)
C13 C6 C8 C10 . . 177.4(3)
C8 C6 C9 C7 . . 0.3(4)
C13 C6 C9 C7 . . -176.4(3)
N3 C7 C9 C6 . . -0.3(4)
C7 N3 C10 C8 . . 1.5(4)
Cu1 N3 C10 C8 . . -169.4(2)
C6 C8 C10 N3 . . -1.5(4)
Cu1 O4 C11 O1 . . -24.5(4)
Cu1 O4 C11 C12 . . 153.62(18)
O1 C11 C12 C12 . 5_575 156.4(3)
O4 C11 C12 C12 . 5_575 -21.9(5)
C5 N2 C13 O2 . . -6.2(4)
C5 N2 C13 C6 . . 174.0(2)
C9 C6 C13 O2 . . 150.1(3)
C8 C6 C13 O2 . . -26.5(4)
C9 C6 C13 N2 . . -30.1(4)
C8 C6 C13 N2 . . 153.3(3)
